data_7209994
loop_
_publ_author_name
'Chen, Wu-lin'
'Chen, Wen-Xian'
'Zhuang, Gui-lin'
'Zheng, Jun'
'Tan, Li'
'Zhong, Xing'
'Wang, Jian-guo'

_publ_section_title
;
 The effect of earth metal ion on the property of peptide-based
 metal--organic frameworks
;
_journal_issue 27
_journal_name_full CrystEngComm
_journal_page_first 5545
_journal_paper_doi 10.1039/c3ce40587g
_journal_volume 15
_journal_year 2013
_chemical_formula_sum 'C8 H10 Ba N2 O7'
_chemical_formula_weight 383.52
_chemical_name_systematic
;
?
;
_space_group_IT_number 15
_symmetry_cell_setting monoclinic
_symmetry_space_group_name_Hall '-C 2yc'
_symmetry_space_group_name_H-M 'C 1 2/c 1'
_atom_sites_solution_hydrogens geom
_atom_sites_solution_primary direct
_atom_sites_solution_secondary difmap
_audit_creation_method SHELXL-97
_cell_angle_alpha 90.00
_cell_angle_beta 93.474(4)
_cell_angle_gamma 90.00
_cell_formula_units_Z 4
_cell_length_a 4.6423(2)
_cell_length_b 13.5308(6)
_cell_length_c 17.7254(9)
_cell_measurement_reflns_used 1819
_cell_measurement_temperature 301(2)
_cell_measurement_theta_max 29.0382
_cell_measurement_theta_min 3.2173
_cell_volume 1111.36(9)
_computing_cell_refinement CrysAlisPro
_computing_data_collection CrysAlisPro
_computing_data_reduction CrysAlisPro
_computing_molecular_graphics 'SHELXL-97 (Sheldrick, 1997)'
_computing_publication_material 'SHELXL-97 (Sheldrick, 1997)'
_computing_structure_refinement 'SHELXL-97 (Sheldrick, 1997)'
_computing_structure_solution 'SHELXS-97 (Sheldrick, 1990)'
_diffrn_ambient_temperature 301(2)
_diffrn_measured_fraction_theta_full 0.998
_diffrn_measured_fraction_theta_max 0.998
_diffrn_measurement_device_type 'Xcalibur, Eos, Gemini ultra'
_diffrn_radiation_monochromator graphite
_diffrn_radiation_source 'Enhance (Mo) X-ray Source'
_diffrn_radiation_type MoK\a
_diffrn_radiation_wavelength 0.71073
_diffrn_reflns_av_R_equivalents 0.0137
_diffrn_reflns_av_sigmaI/netI 0.0159
_diffrn_reflns_limit_h_max 5
_diffrn_reflns_limit_h_min -5
_diffrn_reflns_limit_k_max 16
_diffrn_reflns_limit_k_min -16
_diffrn_reflns_limit_l_max 21
_diffrn_reflns_limit_l_min -21
_diffrn_reflns_number 2835
_diffrn_reflns_theta_full 25.99
_diffrn_reflns_theta_max 25.99
_diffrn_reflns_theta_min 3.22
_exptl_absorpt_coefficient_mu 3.605
_exptl_absorpt_correction_T_max 0.4660
_exptl_absorpt_correction_T_min 0.4110
_exptl_absorpt_correction_type multi-scan
_exptl_crystal_colour colorless
_exptl_crystal_density_diffrn 2.292
_exptl_crystal_density_method 'not measured'
_exptl_crystal_description Block
_exptl_crystal_F_000 736
_exptl_crystal_size_max 0.30
_exptl_crystal_size_mid 0.25
_exptl_crystal_size_min 0.25
_refine_diff_density_max 0.564
_refine_diff_density_min -0.648
_refine_diff_density_rms 0.072
_refine_ls_extinction_method none
_refine_ls_goodness_of_fit_ref 1.200
_refine_ls_hydrogen_treatment mixed
_refine_ls_matrix_type full
_refine_ls_number_parameters 87
_refine_ls_number_reflns 1093
_refine_ls_number_restraints 0
_refine_ls_restrained_S_all 1.200
_refine_ls_R_factor_all 0.0151
_refine_ls_R_factor_gt 0.0150
_refine_ls_shift/su_max 0.001
_refine_ls_shift/su_mean 0.000
_refine_ls_structure_factor_coef Fsqd
_refine_ls_weighting_details 'calc w=1/[\s^2^(Fo^2^)+(0.0119P)^2^+1.9387P] where P=(Fo^2^+2Fc^2^)/3'
_refine_ls_weighting_scheme calc
_refine_ls_wR_factor_gt 0.0352
_refine_ls_wR_factor_ref 0.0353
_reflns_number_gt 1088
_reflns_number_total 1093
_reflns_threshold_expression >2sigma(I)
_cod_data_source_file c3ce40587g.txt
_cod_data_source_block compound4
_cod_depositor_comments
;
The following automatic conversions were performed:

'_symmetry_cell_setting' value 'Monoclinic' changed to 'monoclinic'
according to /home/saulius/struct/CIF-dictionaries/cif_core.dic
dictionary named 'cif_core.dic' version 2.4.2 from 2011-04-26.

Automatic conversion script
Id: cif_fix_values 1891 2012-01-12 08:04:46Z andrius 
;
_cod_original_sg_symbol_H-M 'C2/c '
_cod_database_code 7209994

loop_
_symmetry_equiv_pos_as_xyz
'x, y, z'
'-x, y, -z+1/2'
'x+1/2, y+1/2, z'
'-x+1/2, y+1/2, -z+1/2'
'-x, -y, -z'
'x, -y, z-1/2'
'-x+1/2, -y+1/2, -z'
'x+1/2, -y+1/2, z-1/2'

loop_
_atom_site_label
_atom_site_type_symbol
_atom_site_fract_x
_atom_site_fract_y
_atom_site_fract_z
_atom_site_U_iso_or_equiv
_atom_site_adp_type
_atom_site_occupancy
_atom_site_symmetry_multiplicity
_atom_site_calc_flag
_atom_site_refinement_flags
Ba1 Ba 0.0000 0.429602(13) 0.2500 0.01673(7) Uani 1 2 d S
C1 C -0.0708(5) 0.06784(17) 0.35609(14) 0.0215(5) Uani 1 1 d .
O1 O 0.0377(4) -0.01147(12) 0.33447(10) 0.0273(4) Uani 1 1 d .
N1 N -0.0598(4) 0.19426(14) 0.45857(11) 0.0212(4) Uani 1 1 d .
O1W O -0.5000 0.2766(2) 0.2500 0.0454(8) Uani 1 2 d S
O2 O -0.3133(4) 0.10048(14) 0.33354(11) 0.0324(4) Uani 1 1 d .
C2 C 0.1111(5) 0.12776(19) 0.41458(15) 0.0262(5) Uani 1 1 d .
H2A H 0.2160 0.0826 0.4487 0.031 Uiso 1 1 calc R
H2B H 0.2516 0.1662 0.3888 0.031 Uiso 1 1 calc R
O3 O 0.0307(4) 0.32597(15) 0.38561(11) 0.0374(5) Uani 1 1 d .
C3 C -0.2028(5) 0.14816(18) 0.52016(14) 0.0233(5) Uani 1 1 d .
H3A H -0.0552 0.1231 0.5562 0.028 Uiso 1 1 calc R
H3B H -0.3107 0.0917 0.4999 0.028 Uiso 1 1 calc R
C4 C -0.0953(5) 0.28840(18) 0.43774(13) 0.0218(5) Uani 1 1 d .
H1WA H -0.420(8) 0.241(3) 0.287(2) 0.067(12) Uiso 1 1 d .

loop_
_atom_site_aniso_label
_atom_site_aniso_U_11
_atom_site_aniso_U_22
_atom_site_aniso_U_33
_atom_site_aniso_U_23
_atom_site_aniso_U_13
_atom_site_aniso_U_12
Ba1 0.02018(11) 0.01708(11) 0.01321(11) 0.000 0.00324(7) 0.000
C1 0.0242(13) 0.0225(12) 0.0184(12) -0.0008(9) 0.0061(10) -0.0002(9)
O1 0.0323(10) 0.0239(9) 0.0259(9) -0.0063(8) 0.0048(8) 0.0058(7)
N1 0.0246(10) 0.0210(10) 0.0184(10) -0.0033(8) 0.0043(8) 0.0001(8)
O1W 0.075(2) 0.0265(15) 0.0351(18) 0.000 0.0035(16) 0.000
O2 0.0259(10) 0.0326(10) 0.0375(11) -0.0100(9) -0.0074(8) 0.0060(8)
C2 0.0202(12) 0.0310(13) 0.0273(13) -0.0103(11) 0.0017(10) 0.0032(10)
O3 0.0389(11) 0.0454(12) 0.0295(10) 0.0167(9) 0.0157(9) 0.0042(9)
C3 0.0255(13) 0.0212(11) 0.0233(13) 0.0036(10) 0.0033(10) 0.0014(10)
C4 0.0218(12) 0.0269(12) 0.0164(11) 0.0015(10) -0.0005(9) -0.0008(10)

loop_
_atom_type_symbol
_atom_type_description
_atom_type_scat_dispersion_real
_atom_type_scat_dispersion_imag
_atom_type_scat_source
C C 0.0033 0.0016 'International Tables Vol C Tables 4.2.6.8 and 6.1.1.4'
H H 0.0000 0.0000 'International Tables Vol C Tables 4.2.6.8 and 6.1.1.4'
N N 0.0061 0.0033 'International Tables Vol C Tables 4.2.6.8 and 6.1.1.4'
O O 0.0106 0.0060 'International Tables Vol C Tables 4.2.6.8 and 6.1.1.4'
Ba Ba -0.3244 2.2819 'International Tables Vol C Tables 4.2.6.8 and 6.1.1.4'

loop_
_geom_angle_atom_site_label_1
_geom_angle_atom_site_label_2
_geom_angle_atom_site_label_3
_geom_angle
_geom_angle_site_symmetry_1
_geom_angle_site_symmetry_3
O3 Ba1 O3 119.39(9) 2 .
O3 Ba1 O1 71.50(5) 2 4
O3 Ba1 O1 127.17(5) . 4
O3 Ba1 O1 127.17(5) 2 3_455
O3 Ba1 O1 71.50(5) . 3_455
O1 Ba1 O1 146.98(7) 4 3_455
O3 Ba1 O2 148.89(6) 2 3
O3 Ba1 O2 87.82(6) . 3
O1 Ba1 O2 80.12(5) 4 3
O1 Ba1 O2 73.19(5) 3_455 3
O3 Ba1 O2 87.82(6) 2 4_455
O3 Ba1 O2 148.89(6) . 4_455
O1 Ba1 O2 73.19(5) 4 4_455
O1 Ba1 O2 80.12(5) 3_455 4_455
O2 Ba1 O2 71.67(8) 3 4_455
O3 Ba1 O1 125.06(5) 2 3
O3 Ba1 O1 72.49(6) . 3
O1 Ba1 O1 62.73(6) 4 3
O1 Ba1 O1 107.71(6) 3_455 3
O2 Ba1 O1 45.11(5) 3 3
O2 Ba1 O1 105.45(5) 4_455 3
O3 Ba1 O1 72.49(6) 2 4_455
O3 Ba1 O1 125.06(5) . 4_455
O1 Ba1 O1 107.71(6) 4 4_455
O1 Ba1 O1 62.73(6) 3_455 4_455
O2 Ba1 O1 105.45(5) 3 4_455
O2 Ba1 O1 45.11(5) 4_455 4_455
O1 Ba1 O1 148.55(7) 3 4_455
O3 Ba1 O1W 70.43(4) 2 .
O3 Ba1 O1W 70.33(5) . .
O1 Ba1 O1W 141.64(4) 4 .
O1 Ba1 O1W 66.06(5) 3_455 .
O2 Ba1 O1W 137.98(5) 3 .
O2 Ba1 O1W 109.65(5) 4_455 .
O1 Ba1 O1W 142.24(4) 3 .
O1 Ba1 O1W 64.55(5) 4_455 .
O3 Ba1 O1W 70.33(5) 2 1_655
O3 Ba1 O1W 70.43(4) . 1_655
O1 Ba1 O1W 66.06(5) 4 1_655
O1 Ba1 O1W 141.64(4) 3_455 1_655
O2 Ba1 O1W 109.65(5) 3 1_655
O2 Ba1 O1W 137.98(5) 4_455 1_655
O1 Ba1 O1W 64.55(5) 3 1_655
O1 Ba1 O1W 142.24(4) 4_455 1_655
O1W Ba1 O1W 96.54(8) . 1_655
O3 Ba1 C1 142.08(6) 2 3
O3 Ba1 C1 78.01(6) . 3
O1 Ba1 C1 71.53(6) 4 3
O1 Ba1 C1 89.40(6) 3_455 3
O2 Ba1 C1 22.50(5) 3 3
O2 Ba1 C1 89.44(6) 4_455 3
O1 Ba1 C1 22.71(5) 3 3
O1 Ba1 C1 127.61(5) 4_455 3
O1W Ba1 C1 144.58(4) . 3
O1W Ba1 C1 87.23(5) 1_655 3
O3 Ba1 C1 78.01(6) 2 4_455
O3 Ba1 C1 142.08(6) . 4_455
O1 Ba1 C1 89.40(6) 4 4_455
O1 Ba1 C1 71.53(6) 3_455 4_455
O2 Ba1 C1 89.44(6) 3 4_455
O2 Ba1 C1 22.50(5) 4_455 4_455
O1 Ba1 C1 127.61(5) 3 4_455
O1 Ba1 C1 22.71(5) 4_455 4_455
O1W Ba1 C1 87.23(5) . 4_455
O1W Ba1 C1 144.58(4) 1_655 4_455
C1 Ba1 C1 109.68(8) 3 4_455
O2 C1 O1 125.0(2) . .
O2 C1 C2 118.6(2) . .
O1 C1 C2 116.4(2) . .
O2 C1 Ba1 60.68(13) . 3_445
O1 C1 Ba1 64.81(13) . 3_445
C2 C1 Ba1 172.66(17) . 3_445
C1 O1 Ba1 137.72(16) . 3_545
C1 O1 Ba1 92.48(15) . 3_445
Ba1 O1 Ba1 107.71(6) 3_545 3_445
C4 N1 C3 124.3(2) . .
C4 N1 C2 120.3(2) . .
C3 N1 C2 115.2(2) . .
Ba1 O1W Ba1 96.54(8) . 1_455
C1 O2 Ba1 96.83(14) . 3_445
N1 C2 C1 113.2(2) . .
C4 O3 Ba1 148.71(17) . .
N1 C3 C4 117.1(2) . 7_456
O3 C4 N1 123.0(2) . .
O3 C4 C3 118.4(2) . 7_456
N1 C4 C3 118.6(2) . 7_456

loop_
_geom_bond_atom_site_label_1
_geom_bond_atom_site_label_2
_geom_bond_distance
_geom_bond_site_symmetry_2
Ba1 O3 2.7790(18) 2
Ba1 O3 2.7790(18) .
Ba1 O1 2.8060(17) 4
Ba1 O1 2.8060(17) 3_455
Ba1 O2 2.8521(18) 3
Ba1 O2 2.8520(18) 4_455
Ba1 O1 2.9419(18) 3
Ba1 O1 2.9419(18) 4_455
Ba1 O1W 3.110(2) .
Ba1 O1W 3.110(2) 1_655
Ba1 C1 3.248(2) 3
Ba1 C1 3.248(2) 4_455
C1 O2 1.252(3) .
C1 O1 1.255(3) .
C1 C2 1.530(3) .
C1 Ba1 3.248(2) 3_445
O1 Ba1 2.8060(17) 3_545
O1 Ba1 2.9419(18) 3_445
N1 C4 1.334(3) .
N1 C3 1.452(3) .
N1 C2 1.457(3) .
O1W Ba1 3.110(2) 1_455
O2 Ba1 2.8520(18) 3_445
O3 C4 1.233(3) .
C3 C4 1.502(3) 7_456
C4 C3 1.502(3) 7_456
